data_1507587
loop_
_publ_author_name
'Wang, Li-Jing'
'Zhu, Hai-Tao'
'Lu, Lei'
'Yang, Fang'
'Liu, Xue-Yuan'
'Liang, Yong-Min'

_publ_section_title
;
 Highly Regioselective Synthesis of 1,3-Diiodonaphthalene Derivatives via
 a Sequential Cascade Iodocyclization.
;
_journal_issue 8
_journal_name_full 'Organic letters'
_journal_page_first 1990
_journal_page_last 1993
_journal_paper_doi 10.1021/ol300457c
_journal_volume 14
_journal_year 2012
_chemical_formula_sum 'C16 H10 I2'
_chemical_formula_weight 456.04
_chemical_name_systematic
; 
 ? 
;
_space_group_IT_number 15
_symmetry_cell_setting monoclinic
_symmetry_space_group_name_Hall '-C 2yc'
_symmetry_space_group_name_H-M 'C 1 2/c 1'
_atom_sites_solution_hydrogens geom
_atom_sites_solution_primary direct
_atom_sites_solution_secondary difmap
_audit_creation_method SHELXL-97
_cell_angle_alpha 90.00
_cell_angle_beta 115.177(4)
_cell_angle_gamma 90.00
_cell_formula_units_Z 8
_cell_length_a 19.513(10)
_cell_length_b 10.041(5)
_cell_length_c 16.438(9)
_cell_measurement_reflns_used 3990
_cell_measurement_temperature 296(2)
_cell_measurement_theta_max 26.38
_cell_measurement_theta_min 2.31
_cell_volume 2915(3)
_computing_cell_refinement 'Bruker SAINT'
_computing_data_collection 'Bruker APEX2'
_computing_data_reduction 'Bruker SAINT'
_computing_molecular_graphics 'Bruker SHELXTL'
_computing_publication_material 'Bruker SHELXTL'
_computing_structure_refinement 'SHELXL-97 (Sheldrick, 2008)'
_computing_structure_solution 'SHELXS-97 (Sheldrick, 2008)'
_diffrn_ambient_temperature 296(2)
_diffrn_measured_fraction_theta_full 0.994
_diffrn_measured_fraction_theta_max 0.994
_diffrn_measurement_device_type 'Bruker APEX-II CCD'
_diffrn_measurement_method '\f and \w scans'
_diffrn_radiation_monochromator graphite
_diffrn_radiation_source 'fine-focus sealed tube'
_diffrn_radiation_type MoK\a
_diffrn_radiation_wavelength 0.71073
_diffrn_reflns_av_R_equivalents 0.0323
_diffrn_reflns_av_sigmaI/netI 0.0289
_diffrn_reflns_limit_h_max 23
_diffrn_reflns_limit_h_min -23
_diffrn_reflns_limit_k_max 11
_diffrn_reflns_limit_k_min -12
_diffrn_reflns_limit_l_max 18
_diffrn_reflns_limit_l_min -19
_diffrn_reflns_number 10195
_diffrn_reflns_theta_full 25.50
_diffrn_reflns_theta_max 25.50
_diffrn_reflns_theta_min 2.31
_exptl_absorpt_coefficient_mu 4.295
_exptl_absorpt_correction_T_max 0.4517
_exptl_absorpt_correction_T_min 0.4131
_exptl_absorpt_correction_type multi-scan
_exptl_absorpt_process_details SADABS
_exptl_crystal_colour colorless
_exptl_crystal_density_diffrn 2.078
_exptl_crystal_density_method 'not measured'
_exptl_crystal_description block
_exptl_crystal_F_000 1696
_exptl_crystal_size_max 0.25
_exptl_crystal_size_mid 0.23
_exptl_crystal_size_min 0.22
_refine_diff_density_max 0.649
_refine_diff_density_min -1.358
_refine_diff_density_rms 0.128
_refine_ls_extinction_method none
_refine_ls_goodness_of_fit_ref 1.058
_refine_ls_hydrogen_treatment constr
_refine_ls_matrix_type full
_refine_ls_number_parameters 163
_refine_ls_number_reflns 2704
_refine_ls_number_restraints 0
_refine_ls_restrained_S_all 1.058
_refine_ls_R_factor_all 0.0482
_refine_ls_R_factor_gt 0.0331
_refine_ls_shift/su_max 0.001
_refine_ls_shift/su_mean 0.000
_refine_ls_structure_factor_coef Fsqd
_refine_ls_weighting_details 'calc w=1/[\s^2^(Fo^2^)+(0.0352P)^2^+9.9347P] where P=(Fo^2^+2Fc^2^)/3'
_refine_ls_weighting_scheme calc
_refine_ls_wR_factor_gt 0.0761
_refine_ls_wR_factor_ref 0.0862
_reflns_number_gt 2094
_reflns_number_total 2704
_reflns_threshold_expression >2sigma(I)
_cod_data_source_file ol300457c_si_001.cif
_cod_data_source_block c2c
_cod_depositor_comments
;
The following automatic conversions were performed:

'_symmetry_cell_setting' value 'Monoclinic' changed to 'monoclinic'
according to /home/saulius/struct/CIF-dictionaries/cif_core.dic
dictionary named 'cif_core.dic' version 2.4.1 from 2010-06-29.

Automatic conversion script
Id: cif_fix_values 1715 2011-07-08 13:25:40Z adriana 
;
_cod_original_sg_symbol_H-M C2/c
_cod_database_code 1507587

loop_
_symmetry_equiv_pos_as_xyz
'x, y, z'
'-x, y, -z+1/2'
'x+1/2, y+1/2, z'
'-x+1/2, y+1/2, -z+1/2'
'-x, -y, -z'
'x, -y, z-1/2'
'-x+1/2, -y+1/2, -z'
'x+1/2, -y+1/2, z-1/2'

loop_
_atom_site_label
_atom_site_type_symbol
_atom_site_fract_x
_atom_site_fract_y
_atom_site_fract_z
_atom_site_U_iso_or_equiv
_atom_site_adp_type
_atom_site_occupancy
_atom_site_symmetry_multiplicity
_atom_site_calc_flag
_atom_site_refinement_flags
C1 C 0.3892(3) 0.8953(5) 0.1561(3) 0.0468(12) Uani 1 1 d .
C2 C 0.3722(3) 0.9196(5) 0.2270(4) 0.0522(13) Uani 1 1 d .
H2 H 0.3757 1.0061 0.2487 0.063 Uiso 1 1 calc R
C3 C 0.3495(3) 0.8164(5) 0.2677(3) 0.0430(11) Uani 1 1 d .
C4 C 0.3305(3) 0.8414(6) 0.3410(4) 0.0553(14) Uani 1 1 d .
H4 H 0.3330 0.9278 0.3625 0.066 Uiso 1 1 calc R
C5 C 0.3089(3) 0.7412(6) 0.3797(4) 0.0586(14) Uani 1 1 d .
H5 H 0.2964 0.7595 0.4272 0.070 Uiso 1 1 calc R
C6 C 0.3052(3) 0.6102(6) 0.3491(3) 0.0546(14) Uani 1 1 d .
H6 H 0.2905 0.5420 0.3765 0.066 Uiso 1 1 calc R
C7 C 0.3229(3) 0.5823(5) 0.2791(3) 0.0464(12) Uani 1 1 d .
H7 H 0.3201 0.4948 0.2593 0.056 Uiso 1 1 calc R
C8 C 0.3455(2) 0.6833(5) 0.2361(3) 0.0393(11) Uani 1 1 d .
C9 C 0.3650(2) 0.6627(4) 0.1624(3) 0.0385(11) Uani 1 1 d .
C10 C 0.3849(2) 0.7642(4) 0.1201(3) 0.0389(11) Uani 1 1 d .
C11 C 0.4009(3) 0.7408(5) 0.0397(3) 0.0413(11) Uani 1 1 d .
C12 C 0.3465(3) 0.7681(5) -0.0452(3) 0.0492(13) Uani 1 1 d .
H12 H 0.2993 0.7994 -0.0529 0.059 Uiso 1 1 calc R
C13 C 0.3618(3) 0.7494(6) -0.1194(4) 0.0572(14) Uani 1 1 d .
H13 H 0.3250 0.7690 -0.1767 0.069 Uiso 1 1 calc R
C14 C 0.4311(3) 0.7019(5) -0.1085(4) 0.0570(14) Uani 1 1 d .
H14 H 0.4410 0.6886 -0.1584 0.068 Uiso 1 1 calc R
C15 C 0.4861(3) 0.6739(6) -0.0236(4) 0.0598(15) Uani 1 1 d .
H15 H 0.5330 0.6419 -0.0163 0.072 Uiso 1 1 calc R
C16 C 0.4713(3) 0.6934(5) 0.0506(4) 0.0512(13) Uani 1 1 d .
H16 H 0.5085 0.6750 0.1078 0.061 Uiso 1 1 calc R
I1 I 0.42585(3) 1.05463(4) 0.10154(3) 0.07352(17) Uani 1 1 d .
I2 I 0.35997(3) 0.46557(4) 0.11417(3) 0.06516(16) Uani 1 1 d .

loop_
_atom_site_aniso_label
_atom_site_aniso_U_11
_atom_site_aniso_U_22
_atom_site_aniso_U_33
_atom_site_aniso_U_23
_atom_site_aniso_U_13
_atom_site_aniso_U_12
C1 0.052(3) 0.038(3) 0.046(3) 0.003(2) 0.016(2) -0.002(2)
C2 0.063(3) 0.034(3) 0.050(3) -0.004(2) 0.015(3) 0.003(2)
C3 0.043(3) 0.040(3) 0.038(3) -0.002(2) 0.009(2) 0.005(2)
C4 0.066(4) 0.048(3) 0.045(3) -0.006(3) 0.017(3) 0.014(3)
C5 0.068(4) 0.065(4) 0.044(3) -0.003(3) 0.024(3) 0.011(3)
C6 0.062(3) 0.062(4) 0.043(3) 0.007(3) 0.025(3) 0.004(3)
C7 0.053(3) 0.043(3) 0.043(3) -0.002(2) 0.021(3) -0.001(2)
C8 0.035(3) 0.041(3) 0.035(3) 0.002(2) 0.008(2) 0.005(2)
C9 0.037(3) 0.031(2) 0.043(3) -0.004(2) 0.013(2) 0.0014(19)
C10 0.032(2) 0.038(3) 0.040(3) 0.001(2) 0.009(2) -0.002(2)
C11 0.038(3) 0.041(3) 0.043(3) 0.000(2) 0.016(2) -0.004(2)
C12 0.043(3) 0.055(3) 0.045(3) 0.003(2) 0.014(3) 0.001(2)
C13 0.059(3) 0.062(3) 0.044(3) 0.002(3) 0.015(3) -0.006(3)
C14 0.072(4) 0.051(3) 0.060(4) -0.009(3) 0.040(3) -0.019(3)
C15 0.049(3) 0.060(3) 0.081(4) -0.005(3) 0.038(3) -0.002(3)
C16 0.035(3) 0.058(3) 0.054(3) 0.002(3) 0.013(2) -0.001(2)
I1 0.1043(4) 0.0432(2) 0.0704(3) 0.00828(18) 0.0346(3) -0.0135(2)
I2 0.1000(3) 0.0404(2) 0.0793(3) -0.01606(18) 0.0615(3) -0.01485(19)

loop_
_atom_type_symbol
_atom_type_description
_atom_type_scat_dispersion_real
_atom_type_scat_dispersion_imag
_atom_type_scat_source
C C 0.0033 0.0016 'International Tables Vol C Tables 4.2.6.8 and 6.1.1.4'
H H 0.0000 0.0000 'International Tables Vol C Tables 4.2.6.8 and 6.1.1.4'
I I -0.4742 1.8119 'International Tables Vol C Tables 4.2.6.8 and 6.1.1.4'

loop_
_geom_angle_atom_site_label_1
_geom_angle_atom_site_label_2
_geom_angle_atom_site_label_3
_geom_angle
C2 C1 C10 121.8(5)
C2 C1 I1 118.6(4)
C10 C1 I1 119.6(4)
C1 C2 C3 121.1(5)
C1 C2 H2 119.4
C3 C2 H2 119.4
C2 C3 C8 119.8(5)
C2 C3 C4 121.5(5)
C8 C3 C4 118.7(5)
C5 C4 C3 120.9(5)
C5 C4 H4 119.6
C3 C4 H4 119.6
C4 C5 C6 120.7(5)
C4 C5 H5 119.7
C6 C5 H5 119.7
C7 C6 C5 120.2(5)
C7 C6 H6 119.9
C5 C6 H6 119.9
C6 C7 C8 121.3(5)
C6 C7 H7 119.3
C8 C7 H7 119.3
C7 C8 C3 118.3(4)
C7 C8 C9 124.9(4)
C3 C8 C9 116.9(4)
C10 C9 C8 123.6(4)
C10 C9 I2 118.7(3)
C8 C9 I2 117.7(3)
C9 C10 C1 116.8(4)
C9 C10 C11 122.5(4)
C1 C10 C11 120.7(4)
C12 C11 C16 119.4(5)
C12 C11 C10 120.3(4)
C16 C11 C10 120.3(4)
C11 C12 C13 120.4(5)
C11 C12 H12 119.8
C13 C12 H12 119.8
C14 C13 C12 120.0(5)
C14 C13 H13 120.0
C12 C13 H13 120.0
C13 C14 C15 120.2(5)
C13 C14 H14 119.9
C15 C14 H14 119.9
C14 C15 C16 120.0(5)
C14 C15 H15 120.0
C16 C15 H15 120.0
C15 C16 C11 120.0(5)
C15 C16 H16 120.0
C11 C16 H16 120.0

loop_
_geom_bond_atom_site_label_1
_geom_bond_atom_site_label_2
_geom_bond_distance
C1 C2 1.361(7)
C1 C10 1.431(7)
C1 I1 2.104(5)
C2 C3 1.404(7)
C2 H2 0.9300
C3 C8 1.424(7)
C3 C4 1.425(7)
C4 C5 1.349(8)
C4 H4 0.9300
C5 C6 1.399(8)
C5 H5 0.9300
C6 C7 1.365(7)
C6 H6 0.9300
C7 C8 1.409(7)
C7 H7 0.9300
C8 C9 1.432(6)
C9 C10 1.379(6)
C9 I2 2.119(5)
C10 C11 1.500(6)
C11 C12 1.375(7)
C11 C16 1.392(6)
C12 C13 1.386(7)
C12 H12 0.9300
C13 C14 1.371(7)
C13 H13 0.9300
C14 C15 1.380(8)
C14 H14 0.9300
C15 C16 1.381(8)
C15 H15 0.9300
C16 H16 0.9300

loop_
_geom_torsion_atom_site_label_1
_geom_torsion_atom_site_label_2
_geom_torsion_atom_site_label_3
_geom_torsion_atom_site_label_4
_geom_torsion
C10 C1 C2 C3 -0.1(8)
I1 C1 C2 C3 -178.2(4)
C1 C2 C3 C8 1.4(8)
C1 C2 C3 C4 -179.0(5)
C2 C3 C4 C5 -179.8(5)
C8 C3 C4 C5 -0.2(8)
C3 C4 C5 C6 0.5(8)
C4 C5 C6 C7 -0.4(9)
C5 C6 C7 C8 0.1(8)
C6 C7 C8 C3 0.1(7)
C6 C7 C8 C9 -179.9(5)
C2 C3 C8 C7 179.6(5)
C4 C3 C8 C7 0.0(7)
C2 C3 C8 C9 -0.4(7)
C4 C3 C8 C9 180.0(4)
C7 C8 C9 C10 178.2(5)
C3 C8 C9 C10 -1.8(7)
C7 C8 C9 I2 -0.2(6)
C3 C8 C9 I2 179.8(3)
C8 C9 C10 C1 3.0(7)
I2 C9 C10 C1 -178.6(3)
C8 C9 C10 C11 -176.5(4)
I2 C9 C10 C11 1.8(6)
C2 C1 C10 C9 -2.0(7)
I1 C1 C10 C9 176.1(3)
C2 C1 C10 C11 177.6(5)
I1 C1 C10 C11 -4.4(6)
C9 C10 C11 C12 100.1(6)
C1 C10 C11 C12 -79.4(6)
C9 C10 C11 C16 -81.0(6)
C1 C10 C11 C16 99.5(6)
C16 C11 C12 C13 -0.3(8)
C10 C11 C12 C13 178.6(5)
C11 C12 C13 C14 0.7(8)
C12 C13 C14 C15 -0.6(8)
C13 C14 C15 C16 0.1(8)
C14 C15 C16 C11 0.3(8)
C12 C11 C16 C15 -0.2(8)
C10 C11 C16 C15 -179.1(5)

loop_
_cod_related_entry_id
_cod_related_entry_database
_cod_related_entry_code
1 ChemSpider 30651850
